data_7017241
loop_
_publ_author_name
'Fontenot, Sean A.'
'Cangelosi, Virginia M.'
'Pitt, Melanie A. W.'
'Sather, Aaron C.'
'Zakharov, Lev N.'
'Berryman, Orion B.'
'Johnson, Darren W.'

_publ_section_title
;
 Design, synthesis and characterization of self-assembled As(2)L(3) and
 Sb(2)L(3) cryptands.
;
_journal_issue 45
_journal_name_full 'Dalton transactions (Cambridge, England : 2003)'
_journal_page_first 12125
_journal_page_last 12131
_journal_paper_doi 10.1039/c1dt10817d
_journal_volume 40
_journal_year 2011
_chemical_formula_sum 'C48 H36 As2 S6'
_chemical_formula_weight 954.97
_chemical_name_systematic
;

?

;
_space_group_IT_number 15
_symmetry_cell_setting monoclinic
_symmetry_space_group_name_Hall '-C 2yc'
_symmetry_space_group_name_H-M 'C 1 2/c 1'
_atom_sites_solution_hydrogens geom
_atom_sites_solution_primary direct
_atom_sites_solution_secondary difmap
_audit_creation_method SHELXL-97
_cell_angle_alpha 90.00
_cell_angle_beta 107.0900(10)
_cell_angle_gamma 90.00
_cell_formula_units_Z 4
_cell_length_a 31.093(2)
_cell_length_b 13.5902(10)
_cell_length_c 10.6951(8)
_cell_measurement_reflns_used 3553
_cell_measurement_temperature 173(2)
_cell_measurement_theta_max 23.37
_cell_measurement_theta_min 2.43
_cell_volume 4319.8(5)
_computing_cell_refinement 'Bruker SMART'
_computing_data_collection 'Bruker SMART'
_computing_data_reduction 'Bruker SAINT'
_computing_molecular_graphics 'Bruker SHELXTL'
_computing_publication_material 'Bruker SHELXTL'
_computing_structure_refinement 'Bruker SHELXTL'
_computing_structure_solution 'Bruker SHELXTL'
_diffrn_ambient_temperature 173(2)
_diffrn_measured_fraction_theta_full 1.000
_diffrn_measured_fraction_theta_max 1.000
_diffrn_measurement_device_type 'CCD area detector'
_diffrn_measurement_method 'phi and omega scans'
_diffrn_radiation_monochromator graphite
_diffrn_radiation_source 'fine-focus sealed tube'
_diffrn_radiation_type MoK\a
_diffrn_radiation_wavelength 0.71073
_diffrn_reflns_av_R_equivalents 0.0416
_diffrn_reflns_av_sigmaI/netI 0.0417
_diffrn_reflns_limit_h_max 39
_diffrn_reflns_limit_h_min -39
_diffrn_reflns_limit_k_max 17
_diffrn_reflns_limit_k_min -17
_diffrn_reflns_limit_l_max 13
_diffrn_reflns_limit_l_min -13
_diffrn_reflns_number 19714
_diffrn_reflns_theta_full 27.00
_diffrn_reflns_theta_max 27.00
_diffrn_reflns_theta_min 1.37
_exptl_absorpt_coefficient_mu 1.871
_exptl_absorpt_correction_T_max 0.8066
_exptl_absorpt_correction_T_min 0.7294
_exptl_absorpt_correction_type multi-scan
_exptl_absorpt_process_details SADABS
_exptl_crystal_colour colorless
_exptl_crystal_density_diffrn 1.468
_exptl_crystal_density_method 'not measured'
_exptl_crystal_description block
_exptl_crystal_F_000 1944
_exptl_crystal_size_max 0.18
_exptl_crystal_size_mid 0.16
_exptl_crystal_size_min 0.12
_refine_diff_density_max 0.609
_refine_diff_density_min -0.233
_refine_diff_density_rms 0.067
_refine_ls_extinction_method none
_refine_ls_goodness_of_fit_ref 1.091
_refine_ls_hydrogen_treatment refall
_refine_ls_matrix_type full
_refine_ls_number_parameters 325
_refine_ls_number_reflns 4719
_refine_ls_number_restraints 0
_refine_ls_restrained_S_all 1.091
_refine_ls_R_factor_all 0.0616
_refine_ls_R_factor_gt 0.0418
_refine_ls_shift/su_max 0.001
_refine_ls_shift/su_mean 0.000
_refine_ls_structure_factor_coef Fsqd
_refine_ls_weighting_details 'calc w=1/[\s^2^(Fo^2^)+(0.0406P)^2^+1.3454P] where P=(Fo^2^+2Fc^2^)/3'
_refine_ls_weighting_scheme calc
_refine_ls_wR_factor_gt 0.0884
_refine_ls_wR_factor_ref 0.1004
_reflns_number_gt 3603
_reflns_number_total 4719
_reflns_threshold_expression >2sigma(I)
_cod_data_source_file c1dt10817d.txt
_cod_data_source_block sean6
_cod_depositor_comments
;
The following automatic conversions were performed:

'_symmetry_cell_setting' value 'Monoclinic' changed to 'monoclinic'
according to /home/saulius/struct/CIF-dictionaries/cif_core.dic
dictionary named 'cif_core.dic' version 2.4.1 from 2010-06-29.

Automatic conversion script
Id: cif_fix_values 1715 2011-07-08 13:25:40Z adriana 
;
_cod_original_cell_volume 4319.7(6)
_cod_original_sg_symbol_H-M C2/c
_cod_database_code 7017241

loop_
_symmetry_equiv_pos_as_xyz
'x, y, z'
'-x, y, -z+1/2'
'x+1/2, y+1/2, z'
'-x+1/2, y+1/2, -z+1/2'
'-x, -y, -z'
'x, -y, z-1/2'
'-x+1/2, -y+1/2, -z'
'x+1/2, -y+1/2, z-1/2'

loop_
_atom_site_label
_atom_site_type_symbol
_atom_site_fract_x
_atom_site_fract_y
_atom_site_fract_z
_atom_site_U_iso_or_equiv
_atom_site_adp_type
_atom_site_occupancy
_atom_site_symmetry_multiplicity
_atom_site_calc_flag
As1 As 0.177688(10) 0.24366(2) 1.19440(3) 0.04030(12) Uani 1 1 d
S1 S 0.23162(3) 0.34075(7) 1.16229(9) 0.0513(2) Uani 1 1 d
S2 S -0.18364(3) 0.29015(7) 0.10063(8) 0.0522(2) Uani 1 1 d
S3 S 0.21799(3) 0.10547(6) 1.24650(8) 0.0474(2) Uani 1 1 d
C1 C 0.19469(13) 0.4437(3) 1.0864(4) 0.0517(9) Uani 1 1 d
C2 C 0.15784(10) 0.4169(2) 0.9651(3) 0.0417(7) Uani 1 1 d
C3 C 0.16674(12) 0.3986(3) 0.8484(3) 0.0514(9) Uani 1 1 d
C4 C 0.13269(12) 0.3764(3) 0.7370(4) 0.0513(9) Uani 1 1 d
C5 C 0.08837(10) 0.3698(2) 0.7392(3) 0.0399(7) Uani 1 1 d
C6 C 0.07936(11) 0.3854(3) 0.8562(3) 0.0481(8) Uani 1 1 d
C7 C 0.11379(11) 0.4098(3) 0.9676(3) 0.0472(8) Uani 1 1 d
C8 C 0.05264(10) 0.3462(2) 0.6220(3) 0.0444(8) Uani 1 1 d
C9 C 0.02231(10) 0.3269(3) 0.5272(3) 0.0453(8) Uani 1 1 d
C10 C -0.01538(10) 0.3036(2) 0.4155(3) 0.0409(7) Uani 1 1 d
C11 C -0.03022(12) 0.2081(3) 0.3914(3) 0.0480(8) Uani 1 1 d
C12 C -0.06704(12) 0.1860(3) 0.2878(3) 0.0482(8) Uani 1 1 d
C13 C -0.09006(11) 0.2587(2) 0.2042(3) 0.0417(8) Uani 1 1 d
C14 C -0.07526(11) 0.3541(3) 0.2277(3) 0.0470(8) Uani 1 1 d
C15 C -0.03829(11) 0.3771(3) 0.3311(3) 0.0470(8) Uani 1 1 d
C16 C -0.13101(12) 0.2326(3) 0.0921(4) 0.0528(9) Uani 1 1 d
C17 C 0.20589(12) 0.0522(3) 1.0820(4) 0.0494(9) Uani 1 1 d
C18 C 0.15666(10) 0.0552(2) 1.0050(3) 0.0406(7) Uani 1 1 d
C19 C 0.12510(11) 0.0039(3) 1.0456(3) 0.0505(9) Uani 1 1 d
C20 C 0.08014(12) 0.0060(3) 0.9746(4) 0.0517(9) Uani 1 1 d
C21 C 0.06577(10) 0.0613(2) 0.8600(3) 0.0419(7) Uani 1 1 d
C22 C 0.09728(11) 0.1140(2) 0.8213(3) 0.0443(8) Uani 1 1 d
C23 C 0.14215(11) 0.1114(3) 0.8930(3) 0.0450(8) Uani 1 1 d
C24 C 0.01904(10) 0.0616(2) 0.7832(3) 0.0473(8) Uani 1 1 d
H1A H 0.1798(11) 0.472(3) 1.149(3) 0.063(11) Uiso 1 1 d
H1B H 0.2130(13) 0.489(3) 1.070(4) 0.073(13) Uiso 1 1 d
H3 H 0.1967(12) 0.402(2) 0.847(3) 0.061(11) Uiso 1 1 d
H4 H 0.1386(11) 0.367(2) 0.663(3) 0.054(10) Uiso 1 1 d
H6 H 0.0493(12) 0.381(3) 0.860(3) 0.072(12) Uiso 1 1 d
H7 H 0.1072(10) 0.419(2) 1.041(3) 0.047(10) Uiso 1 1 d
H11 H -0.0163(11) 0.159(2) 0.444(3) 0.056(10) Uiso 1 1 d
H12 H -0.0762(11) 0.117(2) 0.277(3) 0.053(10) Uiso 1 1 d
H14 H -0.0892(10) 0.406(2) 0.169(3) 0.049(9) Uiso 1 1 d
H15 H -0.0304(10) 0.441(2) 0.353(3) 0.046(9) Uiso 1 1 d
H16A H -0.1350(12) 0.160(3) 0.086(4) 0.073(12) Uiso 1 1 d
H16B H -0.1274(11) 0.260(2) 0.013(3) 0.051(10) Uiso 1 1 d
H17A H 0.2223(12) 0.088(3) 1.035(3) 0.058(11) Uiso 1 1 d
H17B H 0.2158(11) -0.011(3) 1.100(3) 0.053(10) Uiso 1 1 d
H19 H 0.1335(10) -0.031(2) 1.118(3) 0.049(10) Uiso 1 1 d
H20 H 0.0608(10) -0.030(2) 1.003(3) 0.046(9) Uiso 1 1 d
H22 H 0.0871(9) 0.154(2) 0.746(3) 0.040(8) Uiso 1 1 d
H23 H 0.1622(10) 0.143(2) 0.866(3) 0.042(9) Uiso 1 1 d

loop_
_atom_site_aniso_label
_atom_site_aniso_U_11
_atom_site_aniso_U_22
_atom_site_aniso_U_33
_atom_site_aniso_U_23
_atom_site_aniso_U_13
_atom_site_aniso_U_12
As1 0.02696(18) 0.0473(2) 0.04120(19) 0.00217(14) 0.00162(13) 0.00171(14)
S1 0.0303(4) 0.0629(6) 0.0564(5) 0.0053(4) 0.0060(4) -0.0041(4)
S2 0.0395(5) 0.0636(6) 0.0466(5) 0.0114(4) 0.0018(4) -0.0008(4)
S3 0.0363(4) 0.0524(5) 0.0455(5) 0.0040(4) -0.0006(3) 0.0086(4)
C1 0.046(2) 0.049(2) 0.054(2) -0.0019(17) 0.0057(17) -0.0070(18)
C2 0.0390(17) 0.0386(17) 0.0418(17) 0.0047(14) 0.0029(14) -0.0042(14)
C3 0.0340(18) 0.069(2) 0.050(2) -0.0029(17) 0.0112(16) -0.0144(17)
C4 0.0423(19) 0.065(2) 0.048(2) -0.0094(18) 0.0152(16) -0.0126(17)
C5 0.0347(16) 0.0387(17) 0.0433(18) 0.0060(14) 0.0069(13) -0.0024(14)
C6 0.0341(18) 0.057(2) 0.053(2) 0.0141(16) 0.0125(16) 0.0061(16)
C7 0.044(2) 0.059(2) 0.0378(18) 0.0086(16) 0.0119(15) 0.0080(17)
C8 0.0386(18) 0.0459(19) 0.0483(19) 0.0068(15) 0.0121(15) -0.0010(15)
C9 0.0355(17) 0.054(2) 0.0469(19) 0.0032(15) 0.0128(15) -0.0014(16)
C10 0.0330(16) 0.050(2) 0.0411(17) 0.0007(14) 0.0131(13) -0.0014(15)
C11 0.045(2) 0.046(2) 0.050(2) 0.0047(17) 0.0087(16) 0.0062(17)
C12 0.047(2) 0.042(2) 0.054(2) -0.0042(16) 0.0119(16) -0.0017(17)
C13 0.0346(17) 0.054(2) 0.0378(17) -0.0030(14) 0.0130(13) -0.0026(15)
C14 0.0416(19) 0.050(2) 0.047(2) 0.0063(16) 0.0098(15) -0.0022(17)
C15 0.044(2) 0.043(2) 0.053(2) 0.0035(16) 0.0130(16) -0.0037(16)
C16 0.045(2) 0.071(3) 0.040(2) -0.0025(18) 0.0082(16) -0.0044(19)
C17 0.0345(19) 0.056(2) 0.055(2) -0.0026(18) 0.0082(16) 0.0060(17)
C18 0.0311(16) 0.0457(18) 0.0432(18) -0.0065(14) 0.0080(13) 0.0019(14)
C19 0.0409(19) 0.057(2) 0.047(2) 0.0073(17) 0.0040(16) -0.0006(17)
C20 0.041(2) 0.057(2) 0.057(2) 0.0034(18) 0.0128(17) -0.0084(18)
C21 0.0363(17) 0.0428(18) 0.0435(18) -0.0063(14) 0.0069(14) 0.0015(15)
C22 0.0432(19) 0.0448(19) 0.0401(18) -0.0009(15) 0.0049(15) 0.0011(15)
C23 0.0389(19) 0.050(2) 0.0460(19) -0.0021(15) 0.0125(15) -0.0081(16)
C24 0.0386(17) 0.052(2) 0.0479(19) -0.0036(15) 0.0080(14) 0.0013(15)

loop_
_atom_type_symbol
_atom_type_description
_atom_type_scat_dispersion_real
_atom_type_scat_dispersion_imag
_atom_type_scat_source
C C 0.0033 0.0016 'International Tables Vol C Tables 4.2.6.8 and 6.1.1.4'
H H 0.0000 0.0000 'International Tables Vol C Tables 4.2.6.8 and 6.1.1.4'
S S 0.1246 0.1234 'International Tables Vol C Tables 4.2.6.8 and 6.1.1.4'
As As 0.0499 2.0058 'International Tables Vol C Tables 4.2.6.8 and 6.1.1.4'

loop_
_geom_angle_atom_site_label_1
_geom_angle_atom_site_label_2
_geom_angle_atom_site_label_3
_geom_angle
_geom_angle_site_symmetry_1
_geom_angle_site_symmetry_3
S3 As1 S2 96.56(3) . 2_556
S3 As1 S1 98.23(3) . .
S2 As1 S1 97.70(4) 2_556 .
C1 S1 As1 96.74(14) . .
C16 S2 As1 96.32(13) . 2_556
C17 S3 As1 98.64(13) . .
C2 C1 S1 114.6(3) . .
C2 C1 H1A 106.6(19) . .
S1 C1 H1A 111(2) . .
C2 C1 H1B 111(2) . .
S1 C1 H1B 105(3) . .
H1A C1 H1B 108(3) . .
C3 C2 C7 118.0(3) . .
C3 C2 C1 121.4(3) . .
C7 C2 C1 120.6(3) . .
C4 C3 C2 121.0(3) . .
C4 C3 H3 121(2) . .
C2 C3 H3 118(2) . .
C3 C4 C5 121.0(3) . .
C3 C4 H4 120(2) . .
C5 C4 H4 119(2) . .
C6 C5 C4 118.3(3) . .
C6 C5 C8 120.9(3) . .
C4 C5 C8 120.9(3) . .
C5 C6 C7 120.4(3) . .
C5 C6 H6 120(2) . .
C7 C6 H6 120(2) . .
C2 C7 C6 121.3(3) . .
C2 C7 H7 120(2) . .
C6 C7 H7 119(2) . .
C9 C8 C5 178.1(4) . .
C8 C9 C10 178.0(4) . .
C11 C10 C15 118.4(3) . .
C11 C10 C9 120.6(3) . .
C15 C10 C9 121.0(3) . .
C12 C11 C10 120.7(3) . .
C12 C11 H11 119(2) . .
C10 C11 H11 120(2) . .
C11 C12 C13 121.1(3) . .
C11 C12 H12 117.0(19) . .
C13 C12 H12 121.9(19) . .
C14 C13 C12 118.3(3) . .
C14 C13 C16 121.7(3) . .
C12 C13 C16 120.0(3) . .
C13 C14 C15 121.1(3) . .
C13 C14 H14 120.8(19) . .
C15 C14 H14 118.0(19) . .
C14 C15 C10 120.3(3) . .
C14 C15 H15 121(2) . .
C10 C15 H15 118.0(19) . .
C13 C16 S2 114.5(3) . .
C13 C16 H16A 110(2) . .
S2 C16 H16A 109(2) . .
C13 C16 H16B 109(2) . .
S2 C16 H16B 103(2) . .
H16A C16 H16B 112(3) . .
C18 C17 S3 113.7(2) . .
C18 C17 H17A 108(2) . .
S3 C17 H17A 108(2) . .
C18 C17 H17B 111(2) . .
S3 C17 H17B 102(2) . .
H17A C17 H17B 114(3) . .
C19 C18 C23 118.3(3) . .
C19 C18 C17 121.1(3) . .
C23 C18 C17 120.6(3) . .
C18 C19 C20 121.1(3) . .
C18 C19 H19 120(2) . .
C20 C19 H19 119(2) . .
C19 C20 C21 120.4(3) . .
C19 C20 H20 118(2) . .
C21 C20 H20 121(2) . .
C22 C21 C20 118.3(3) . .
C22 C21 C24 121.0(3) . .
C20 C21 C24 120.7(3) . .
C21 C22 C23 120.9(3) . .
C21 C22 H22 117.9(18) . .
C23 C22 H22 121.2(18) . .
C18 C23 C22 121.0(3) . .
C18 C23 H23 118(2) . .
C22 C23 H23 120(2) . .
C24 C24 C21 178.2(5) 2_556 .

loop_
_geom_bond_atom_site_label_1
_geom_bond_atom_site_label_2
_geom_bond_distance
_geom_bond_site_symmetry_2
As1 S3 2.2355(9) .
As1 S2 2.2362(9) 2_556
As1 S1 2.2381(9) .
S1 C1 1.840(4) .
S2 C16 1.840(4) .
S2 As1 2.2362(9) 2_556
S3 C17 1.836(4) .
C1 C2 1.502(4) .
C1 H1A 1.00(4) .
C1 H1B 0.89(4) .
C2 C3 1.378(5) .
C2 C7 1.381(4) .
C3 C4 1.374(5) .
C3 H3 0.94(3) .
C4 C5 1.388(4) .
C4 H4 0.88(3) .
C5 C6 1.377(5) .
C5 C8 1.446(4) .
C6 C7 1.388(5) .
C6 H6 0.95(4) .
C7 H7 0.87(3) .
C8 C9 1.193(4) .
C9 C10 1.442(4) .
C10 C11 1.376(5) .
C10 C15 1.394(4) .
C11 C12 1.373(5) .
C11 H11 0.90(3) .
C12 C13 1.382(5) .
C12 H12 0.97(3) .
C13 C14 1.374(4) .
C13 C16 1.513(5) .
C14 C15 1.377(5) .
C14 H14 0.95(3) .
C15 H15 0.91(3) .
C16 H16A 0.99(4) .
C16 H16B 0.96(3) .
C17 C18 1.510(4) .
C17 H17A 0.95(3) .
C17 H17B 0.91(3) .
C18 C19 1.374(5) .
C18 C23 1.379(4) .
C19 C20 1.381(5) .
C19 H19 0.89(3) .
C20 C21 1.394(5) .
C20 H20 0.90(3) .
C21 C22 1.372(5) .
C21 C24 1.444(4) .
C22 C23 1.381(4) .
C22 H22 0.95(3) .
C23 H23 0.87(3) .
C24 C24 1.188(6) 2_556
